data_4132674
loop_
_publ_author_name
'Ravat, Prince'
'\<Solomek, Tom\'a\<s'
'H\"aussinger, Daniel'
'Blacque, Olivier'
'Jur\'i\<cek, Michal'

_publ_section_title
;
 Dimethylcethrene: A Chiroptical Diradicaloid Photoswitch.
;
_journal_issue 34
_journal_name_full 'Journal of the American Chemical Society'
_journal_page_first 10839
_journal_page_last 10847
_journal_paper_doi 10.1021/jacs.8b05465
_journal_volume 140
_journal_year 2018
_chemical_formula_moiety 'C30 H20'
_chemical_formula_sum 'C30 H20'
_chemical_formula_weight 380.46
_space_group_crystal_system monoclinic
_space_group_IT_number 14
_space_group_name_Hall '-P 2ybc'
_space_group_name_H-M_alt 'P 1 21/c 1'
_atom_sites_solution_hydrogens geom
_atom_sites_solution_primary dual
_audit_creation_date 2017-05-03
_audit_creation_method
;
Olex2 1.2
(compiled 2017.03.28 svn.r3405 for OlexSys, GUI svn.r5335)
;
_cell_angle_alpha 90
_cell_angle_beta 96.824(2)
_cell_angle_gamma 90
_cell_formula_units_Z 4
_cell_length_a 7.82299(16)
_cell_length_b 17.3405(4)
_cell_length_c 13.9697(3)
_cell_measurement_reflns_used 13424
_cell_measurement_temperature 160(1)
_cell_measurement_theta_max 32.4
_cell_measurement_theta_min 2.6
_cell_volume 1881.63(7)
_computing_cell_refinement 'CrysAlisPro 1.171.39.13a (Rigaku OD, 2015)'
_computing_data_collection 'CrysAlisPro 1.171.39.13a (Rigaku OD, 2015)'
_computing_data_reduction 'CrysAlisPro 1.171.39.13a (Rigaku OD, 2015)'
_computing_molecular_graphics 'Olex2 (Dolomanov et al., 2009)'
_computing_publication_material 'Olex2 (Dolomanov et al., 2009)'
_computing_structure_refinement 'ShelXL (Sheldrick, 2015b)'
_computing_structure_solution 'ShelXT (Sheldrick, 2015a)'
_diffrn_ambient_environment N~2~
_diffrn_ambient_temperature 160(1)
_diffrn_detector 'CCD plate'
_diffrn_detector_type 'Pilatus 200K'
_diffrn_measured_fraction_theta_full 0.999
_diffrn_measured_fraction_theta_max 1.000
_diffrn_measurement_details
;
List of Runs (angles in degrees, time in seconds):

  # Type    Start    End  Width  t~exp~   \w     \q     \k     \f   Frames
--------------------------------------------------------------------------
  1  \w    -41.00  60.00   0.50   50.00    --  -16.19  57.00   0.00  202
  2  \w     38.00  99.00   0.50   50.00    --   15.09 178.00  90.00  122
  3  \w     38.00  99.00   0.50   50.00    --   15.09 178.00 120.00  122
  4  \w    -63.00  45.00   0.50   50.00    --   15.09 -77.00-180.00  216
  5  \w     35.00  98.00   0.50   50.00    --   15.09-178.00   0.00  126
  6  \w    -27.00  25.00   0.50   50.00    --  -16.19 -99.00 120.00  104
  7  \w    -27.00  25.00   0.50   50.00    --  -16.19 -99.00  60.00  104
  8  \w    -75.00   2.00   0.50   50.00    --  -16.19 -77.00 -90.00  154
;
_diffrn_measurement_device 'four-circle diffractometer'
_diffrn_measurement_device_type 'XtaLAB Synergy, Dualflex, Pilatus 200K'
_diffrn_measurement_method '\w scans'
_diffrn_orient_matrix_type 'CrysAlisPro convention (1999,Acta A55,543-557)'
_diffrn_orient_matrix_UB_11 -0.0320184000
_diffrn_orient_matrix_UB_12 0.0149021000
_diffrn_orient_matrix_UB_13 -0.0459249000
_diffrn_orient_matrix_UB_21 -0.0530731000
_diffrn_orient_matrix_UB_22 -0.0330135000
_diffrn_orient_matrix_UB_23 -0.0088824000
_diffrn_orient_matrix_UB_31 -0.0670762000
_diffrn_orient_matrix_UB_32 0.0190171000
_diffrn_orient_matrix_UB_33 0.0206356000
_diffrn_radiation_monochromator mirror
_diffrn_radiation_probe x-ray
_diffrn_radiation_type MoK\a
_diffrn_radiation_wavelength 0.71073
_diffrn_reflns_av_R_equivalents 0.0258
_diffrn_reflns_av_unetI/netI 0.0204
_diffrn_reflns_Laue_measured_fraction_full 0.999
_diffrn_reflns_Laue_measured_fraction_max 1.000
_diffrn_reflns_limit_h_max 11
_diffrn_reflns_limit_h_min -11
_diffrn_reflns_limit_k_max 24
_diffrn_reflns_limit_k_min -24
_diffrn_reflns_limit_l_max 19
_diffrn_reflns_limit_l_min -19
_diffrn_reflns_number 29802
_diffrn_reflns_point_group_measured_fraction_full 0.999
_diffrn_reflns_point_group_measured_fraction_max 1.000
_diffrn_reflns_theta_full 25.242
_diffrn_reflns_theta_max 30.505
_diffrn_reflns_theta_min 2.349
_diffrn_source 'micro-focus sealed X-ray tube'
_diffrn_source_type 'PhotonJet (Mo) X-ray Source'
_exptl_absorpt_coefficient_mu 0.076
_exptl_absorpt_correction_T_max 0.994
_exptl_absorpt_correction_T_min 0.989
_exptl_absorpt_correction_type analytical
_exptl_absorpt_process_details
;
CrysAlisPro 1.171.39.13a (Rigaku Oxford Diffraction, 2015)
Analytical numeric absorption correction using a multifaceted crystal
model based on expressions derived by R.C. Clark & J.S. Reid.
(Clark, R. C. & Reid, J. S. (1995). Acta Cryst. A51, 887-897)
Empirical absorption correction using spherical harmonics,
 implemented in SCALE3 ABSPACK scaling algorithm.
;
_exptl_crystal_colour yellow
_exptl_crystal_density_diffrn 1.343
_exptl_crystal_description block
_exptl_crystal_F_000 800
_exptl_crystal_size_max 0.21
_exptl_crystal_size_mid 0.14
_exptl_crystal_size_min 0.09
_refine_diff_density_max 0.655
_refine_diff_density_min -0.229
_refine_diff_density_rms 0.059
_refine_ls_extinction_method none
_refine_ls_goodness_of_fit_ref 1.037
_refine_ls_hydrogen_treatment constr
_refine_ls_matrix_type full
_refine_ls_number_parameters 273
_refine_ls_number_reflns 5727
_refine_ls_number_restraints 0
_refine_ls_restrained_S_all 1.037
_refine_ls_R_factor_all 0.0621
_refine_ls_R_factor_gt 0.0524
_refine_ls_shift/su_max 0.000
_refine_ls_shift/su_mean 0.000
_refine_ls_structure_factor_coef Fsqd
_refine_ls_weighting_details 'w=1/[\s^2^(Fo^2^)+(0.0894P)^2^+0.6084P] where P=(Fo^2^+2Fc^2^)/3'
_refine_ls_weighting_scheme calc
_refine_ls_wR_factor_gt 0.1461
_refine_ls_wR_factor_ref 0.1530
_reflns_Friedel_coverage 0.000
_reflns_number_gt 4777
_reflns_number_total 5727
_reflns_threshold_expression 'I > 2\s(I)'
_cod_data_source_file ja8b05465_si_003.cif
_cod_data_source_block juri0205
_cod_original_cell_volume 1881.62(7)
_cod_database_code 4132674
_shelx_shelxl_version_number 2016/6
_shelx_space_group_comment
;
The symmetry employed for this shelxl refinement is uniquely defined
by the following loop, which should always be used as a source of
symmetry information in preference to the above space-group names.
They are only intended as comments.
;
_olex2_refinement_description
;
1. Fixed Uiso
 At 1.2 times of:
  All C(H) groups
 At 1.5 times of:
  All C(H,H,H) groups
2.a Aromatic/amide H refined with riding coordinates:
 C2(H2), C3(H3), C7(H7), C8(H8), C9(H9), C11(H11), C16(H16), C17(H17),
 C18(H18), C23(H23), C24(H24), C26(H26), C27(H27), C28(H28)
2.b Idealised Me refined as rotating group:
 C29(H29A,H29B,H29C), C30(H30A,H30B,H30C)
;

loop_
_space_group_symop_operation_xyz
'x, y, z'
'-x, y+1/2, -z+1/2'
'-x, -y, -z'
'x, -y-1/2, z-1/2'

loop_
_atom_site_label
_atom_site_type_symbol
_atom_site_fract_x
_atom_site_fract_y
_atom_site_fract_z
_atom_site_U_iso_or_equiv
_atom_site_adp_type
_atom_site_occupancy
_atom_site_site_symmetry_order
_atom_site_calc_flag
_atom_site_refinement_flags_posn
C1 C 0.25727(15) 0.51497(7) 0.18670(8) 0.0205(2) Uani 1 1 d .
C2 C 0.23952(16) 0.49637(7) 0.08002(8) 0.0246(2) Uani 1 1 d .
H2 H 0.158277 0.523149 0.038754 0.029 Uiso 1 1 calc R
C3 C 0.33589(16) 0.44303(7) 0.04277(8) 0.0247(2) Uani 1 1 d .
H3 H 0.330650 0.438696 -0.023872 0.030 Uiso 1 1 calc R
C4 C 0.44896(15) 0.39147(7) 0.10363(8) 0.0225(2) Uani 1 1 d .
C5 C 0.43950(14) 0.39266(6) 0.20545(8) 0.0192(2) Uani 1 1 d .
C6 C 0.33525(14) 0.44687(6) 0.24644(7) 0.0184(2) Uani 1 1 d .
C7 C 0.55749(17) 0.34015(8) 0.06585(9) 0.0289(3) Uani 1 1 d .
H7 H 0.562759 0.339341 -0.000297 0.035 Uiso 1 1 calc R
C8 C 0.66102(18) 0.28868(8) 0.12615(10) 0.0318(3) Uani 1 1 d .
H8 H 0.737569 0.256114 0.099839 0.038 Uiso 1 1 calc R
C9 C 0.64905(16) 0.28658(7) 0.22307(10) 0.0281(3) Uani 1 1 d .
H9 H 0.715951 0.251714 0.261802 0.034 Uiso 1 1 calc R
C10 C 0.53543(14) 0.33711(6) 0.26550(8) 0.0212(2) Uani 1 1 d .
C11 C 0.51888(14) 0.33601(6) 0.36452(8) 0.0216(2) Uani 1 1 d .
H11 H 0.578894 0.299247 0.403668 0.026 Uiso 1 1 calc R
C12 C 0.41493(14) 0.38861(6) 0.40520(8) 0.0183(2) Uani 1 1 d .
C13 C 0.32038(13) 0.44432(6) 0.34484(7) 0.0163(2) Uani 1 1 d .
C14 C 0.21987(13) 0.50245(6) 0.38830(7) 0.0160(2) Uani 1 1 d .
C15 C 0.23382(13) 0.50848(6) 0.49088(7) 0.0174(2) Uani 1 1 d .
C16 C 0.32986(14) 0.45045(7) 0.54872(7) 0.0206(2) Uani 1 1 d .
H16 H 0.335596 0.453076 0.615519 0.025 Uiso 1 1 calc R
C17 C 0.41116(14) 0.39277(7) 0.50850(8) 0.0213(2) Uani 1 1 d .
H17 H 0.466134 0.354735 0.547779 0.026 Uiso 1 1 calc R
C18 C 0.15501(13) 0.56938(7) 0.53240(7) 0.0195(2) Uani 1 1 d .
H18 H 0.163969 0.573246 0.599210 0.023 Uiso 1 1 calc R
C19 C 0.06204(14) 0.62524(6) 0.47557(8) 0.0194(2) Uani 1 1 d .
C20 C 0.03808(14) 0.61604(6) 0.37318(8) 0.0184(2) Uani 1 1 d .
C21 C 0.11518(14) 0.55326(6) 0.33037(7) 0.0179(2) Uani 1 1 d .
C22 C 0.08184(14) 0.53726(7) 0.22210(7) 0.0207(2) Uani 1 1 d .
C23 C -0.00105(16) 0.60581(7) 0.16818(8) 0.0257(2) Uani 1 1 d .
H23 H -0.002449 0.607227 0.101540 0.031 Uiso 1 1 calc R
C24 C -0.07228(16) 0.66437(7) 0.21101(8) 0.0254(2) Uani 1 1 d .
H24 H -0.133137 0.701381 0.172656 0.030 Uiso 1 1 calc R
C25 C -0.05869(14) 0.67271(7) 0.31510(8) 0.0222(2) Uani 1 1 d .
C26 C -0.12835(16) 0.73479(7) 0.35879(9) 0.0276(3) Uani 1 1 d .
H26 H -0.192253 0.771255 0.321057 0.033 Uiso 1 1 calc R
C27 C -0.10384(17) 0.74366(7) 0.46004(10) 0.0291(3) Uani 1 1 d .
H27 H -0.151398 0.785943 0.488147 0.035 Uiso 1 1 calc R
C28 C -0.01114(15) 0.69083(7) 0.51697(9) 0.0256(2) Uani 1 1 d .
H28 H 0.004517 0.697648 0.583468 0.031 Uiso 1 1 calc R
C29 C 0.38420(15) 0.58389(7) 0.20307(8) 0.0241(2) Uani 1 1 d .
H29A H 0.395951 0.598609 0.269780 0.036 Uiso 1 1 calc GR
H29B H 0.340574 0.626700 0.163971 0.036 Uiso 1 1 calc GR
H29C H 0.494523 0.568963 0.185592 0.036 Uiso 1 1 calc GR
C30 C -0.04625(16) 0.46870(8) 0.20424(8) 0.0271(3) Uani 1 1 d .
H30A H 0.000680 0.424184 0.238787 0.041 Uiso 1 1 calc GR
H30B H -0.064607 0.457316 0.136545 0.041 Uiso 1 1 calc GR
H30C H -0.153852 0.482308 0.226359 0.041 Uiso 1 1 calc GR

loop_
_atom_site_aniso_label
_atom_site_aniso_U_11
_atom_site_aniso_U_22
_atom_site_aniso_U_33
_atom_site_aniso_U_23
_atom_site_aniso_U_13
_atom_site_aniso_U_12
C1 0.0233(5) 0.0233(5) 0.0148(4) 0.0007(4) 0.0018(4) 0.0009(4)
C2 0.0285(6) 0.0317(6) 0.0132(5) 0.0018(4) 0.0011(4) 0.0035(5)
C3 0.0281(6) 0.0312(6) 0.0151(5) -0.0028(4) 0.0040(4) -0.0021(5)
C4 0.0237(5) 0.0238(5) 0.0203(5) -0.0043(4) 0.0044(4) -0.0023(4)
C5 0.0183(5) 0.0199(5) 0.0194(5) -0.0019(4) 0.0019(4) -0.0021(4)
C6 0.0185(5) 0.0210(5) 0.0154(4) 0.0006(4) 0.0008(3) 0.0005(4)
C7 0.0298(6) 0.0311(6) 0.0272(6) -0.0075(5) 0.0091(5) 0.0000(5)
C8 0.0297(6) 0.0286(6) 0.0385(7) -0.0091(5) 0.0094(5) 0.0047(5)
C9 0.0249(6) 0.0226(5) 0.0363(6) -0.0030(5) 0.0020(5) 0.0042(4)
C10 0.0188(5) 0.0183(5) 0.0260(5) -0.0017(4) 0.0006(4) -0.0010(4)
C11 0.0195(5) 0.0188(5) 0.0251(5) 0.0034(4) -0.0022(4) -0.0006(4)
C12 0.0161(4) 0.0197(5) 0.0184(5) 0.0040(4) -0.0012(3) -0.0031(4)
C13 0.0146(4) 0.0188(4) 0.0150(4) 0.0013(3) -0.0002(3) -0.0024(3)
C14 0.0151(4) 0.0198(5) 0.0129(4) 0.0017(3) 0.0006(3) -0.0028(3)
C15 0.0143(4) 0.0243(5) 0.0132(4) 0.0017(4) 0.0003(3) -0.0054(4)
C16 0.0174(5) 0.0301(6) 0.0137(4) 0.0053(4) -0.0011(3) -0.0055(4)
C17 0.0183(5) 0.0264(5) 0.0181(5) 0.0084(4) -0.0024(4) -0.0027(4)
C18 0.0171(5) 0.0282(5) 0.0133(4) -0.0019(4) 0.0023(3) -0.0064(4)
C19 0.0164(5) 0.0235(5) 0.0186(5) -0.0035(4) 0.0039(4) -0.0047(4)
C20 0.0174(5) 0.0202(5) 0.0177(5) 0.0002(4) 0.0027(4) -0.0019(4)
C21 0.0192(5) 0.0214(5) 0.0130(4) 0.0011(4) 0.0013(3) 0.0004(4)
C22 0.0216(5) 0.0253(5) 0.0148(4) 0.0015(4) 0.0000(4) 0.0016(4)
C23 0.0281(6) 0.0321(6) 0.0165(5) 0.0062(4) 0.0008(4) 0.0070(5)
C24 0.0255(5) 0.0279(6) 0.0222(5) 0.0074(4) 0.0008(4) 0.0049(4)
C25 0.0205(5) 0.0227(5) 0.0234(5) 0.0018(4) 0.0028(4) 0.0014(4)
C26 0.0256(6) 0.0242(5) 0.0331(6) -0.0005(5) 0.0034(5) 0.0034(4)
C27 0.0273(6) 0.0257(6) 0.0351(7) -0.0088(5) 0.0067(5) 0.0017(5)
C28 0.0232(5) 0.0292(6) 0.0250(5) -0.0090(4) 0.0053(4) -0.0037(4)
C29 0.0256(5) 0.0251(5) 0.0216(5) 0.0047(4) 0.0029(4) -0.0051(4)
C30 0.0243(5) 0.0370(6) 0.0187(5) 0.0012(4) -0.0028(4) -0.0075(5)

loop_
_atom_type_symbol
_atom_type_description
_atom_type_scat_dispersion_real
_atom_type_scat_dispersion_imag
_atom_type_scat_source
C C 0.0033 0.0016 'International Tables Vol C Tables 4.2.6.8 and 6.1.1.4'
H H 0.0000 0.0000 'International Tables Vol C Tables 4.2.6.8 and 6.1.1.4'

loop_
_exptl_crystal_face_index_h
_exptl_crystal_face_index_k
_exptl_crystal_face_index_l
_exptl_crystal_face_perp_dist
1 -5 2 0.0548
-1 0 1 0.0401
1 0 -1 0.0511
0 1 1 0.0852
0 -1 -1 0.0852
2 -3 5 0.0823
1 3 -3 0.0568
0 2 -1 0.0724
0 0 -1 0.0720
3 5 -4 0.0626
2 -1 -5 0.0523
4 1 5 0.0965
-5 4 2 0.0602
0 -1 0 0.0644

loop_
_geom_angle_atom_site_label_1
_geom_angle_atom_site_label_2
_geom_angle_atom_site_label_3
_geom_angle
C2 C1 C6 110.87(9)
C2 C1 C22 112.52(9)
C2 C1 C29 106.91(9)
C6 C1 C22 109.06(9)
C6 C1 C29 107.87(9)
C29 C1 C22 109.47(9)
C1 C2 H2 118.7
C3 C2 C1 122.69(10)
C3 C2 H2 118.7
C2 C3 H3 119.1
C2 C3 C4 121.89(10)
C4 C3 H3 119.1
C5 C4 C3 118.07(10)
C7 C4 C3 122.11(11)
C7 C4 C5 119.76(11)
C6 C5 C4 120.89(10)
C6 C5 C10 119.95(10)
C10 C5 C4 119.15(10)
C5 C6 C1 120.35(9)
C13 C6 C1 119.19(9)
C13 C6 C5 119.97(10)
C4 C7 H7 119.5
C4 C7 C8 120.99(12)
C8 C7 H7 119.5
C7 C8 H8 119.9
C9 C8 C7 120.29(11)
C9 C8 H8 119.9
C8 C9 H9 119.5
C8 C9 C10 120.93(11)
C10 C9 H9 119.5
C9 C10 C5 118.65(11)
C11 C10 C5 118.91(10)
C11 C10 C9 122.40(11)
C10 C11 H11 119.3
C12 C11 C10 121.43(10)
C12 C11 H11 119.3
C11 C12 C13 119.34(10)
C11 C12 C17 121.53(10)
C13 C12 C17 118.92(10)
C6 C13 C12 120.34(10)
C6 C13 C14 120.14(9)
C12 C13 C14 119.31(9)
C15 C14 C13 119.27(9)
C21 C14 C13 120.32(9)
C21 C14 C15 120.38(10)
C14 C15 C16 118.88(10)
C18 C15 C14 119.45(10)
C18 C15 C16 121.67(9)
C15 C16 H16 119.2
C17 C16 C15 121.69(9)
C17 C16 H16 119.2
C12 C17 H17 119.3
C16 C17 C12 121.35(10)
C16 C17 H17 119.3
C15 C18 H18 119.4
C15 C18 C19 121.15(9)
C19 C18 H18 119.4
C18 C19 C20 119.19(10)
C18 C19 C28 121.88(10)
C28 C19 C20 118.92(10)
C19 C20 C25 119.21(10)
C21 C20 C19 119.88(10)
C21 C20 C25 120.86(10)
C14 C21 C20 119.51(9)
C14 C21 C22 118.60(9)
C20 C21 C22 121.85(9)
C21 C22 C1 107.76(9)
C21 C22 C30 109.16(9)
C23 C22 C1 112.20(9)
C23 C22 C21 111.28(9)
C23 C22 C30 106.92(9)
C30 C22 C1 109.49(9)
C22 C23 H23 118.2
C24 C23 C22 123.54(10)
C24 C23 H23 118.2
C23 C24 H24 118.7
C23 C24 C25 122.68(10)
C25 C24 H24 118.7
C20 C25 C24 118.02(10)
C26 C25 C20 119.62(11)
C26 C25 C24 122.29(11)
C25 C26 H26 119.6
C25 C26 C27 120.89(11)
C27 C26 H26 119.6
C26 C27 H27 119.7
C28 C27 C26 120.67(11)
C28 C27 H27 119.7
C19 C28 H28 119.7
C27 C28 C19 120.68(11)
C27 C28 H28 119.7
C1 C29 H29A 109.5
C1 C29 H29B 109.5
C1 C29 H29C 109.5
H29A C29 H29B 109.5
H29A C29 H29C 109.5
H29B C29 H29C 109.5
C22 C30 H30A 109.5
C22 C30 H30B 109.5
C22 C30 H30C 109.5
H30A C30 H30B 109.5
H30A C30 H30C 109.5
H30B C30 H30C 109.5

loop_
_geom_bond_atom_site_label_1
_geom_bond_atom_site_label_2
_geom_bond_distance
C1 C2 1.5148(15)
C1 C6 1.5304(15)
C1 C22 1.5617(16)
C1 C29 1.5533(16)
C2 H2 0.9300
C2 C3 1.3371(17)
C3 H3 0.9300
C3 C4 1.4581(17)
C4 C5 1.4331(15)
C4 C7 1.3776(16)
C5 C6 1.4099(15)
C5 C10 1.4301(15)
C6 C13 1.3939(14)
C7 H7 0.9300
C7 C8 1.4142(19)
C8 H8 0.9300
C8 C9 1.3686(19)
C9 H9 0.9300
C9 C10 1.4264(16)
C10 C11 1.4047(16)
C11 H11 0.9300
C11 C12 1.3878(16)
C12 C13 1.4294(14)
C12 C17 1.4486(15)
C13 C14 1.4547(15)
C14 C15 1.4280(13)
C14 C21 1.3944(14)
C15 C16 1.4442(15)
C15 C18 1.3844(15)
C16 H16 0.9300
C16 C17 1.3438(17)
C17 H17 0.9300
C18 H18 0.9300
C18 C19 1.4002(16)
C19 C20 1.4293(14)
C19 C28 1.4264(16)
C20 C21 1.4115(15)
C20 C25 1.4321(15)
C21 C22 1.5293(14)
C22 C23 1.5116(16)
C22 C30 1.5556(16)
C23 H23 0.9300
C23 C24 1.3338(17)
C24 H24 0.9300
C24 C25 1.4526(16)
C25 C26 1.3812(16)
C26 H26 0.9300
C26 C27 1.4130(18)
C27 H27 0.9300
C27 C28 1.3640(18)
C28 H28 0.9300
C29 H29A 0.9600
C29 H29B 0.9600
C29 H29C 0.9600
C30 H30A 0.9600
C30 H30B 0.9600
C30 H30C 0.9600
